data_4302167
loop_
_publ_author_name
'Ver\'onica Paredes-Garc\'ia'
'Andr\'es Vega'
'Miguel A. Novak'
'Maria G. F. Vaz'
'Denise A. Souza'
'Diego Venegas-Yazigi'
'Evgenia Spodine'

_publ_section_title
;
Crystal Structure and Magnetic Properties of a New Chiral Manganese(II)
Three-Dimensional Framework: Na3[Mn3(HCOO)9]
;
_journal_name_full 'Inorganic Chemistry'
_journal_page_first 4737
_journal_page_last 4742
_journal_paper_doi 10.1021/ic8019292
_journal_volume 48
_journal_year 2009
_chemical_formula_moiety 'C3 H3 Mn Na O6 '
_chemical_formula_sum 'C3 H3 Mn Na O6'
_chemical_formula_weight 212.98
_chemical_name_systematic
; 
 ? 
;
_space_group_IT_number 198
_symmetry_cell_setting cubic
_symmetry_space_group_name_Hall 'P 2ac 2ab 3'
_symmetry_space_group_name_H-M 'P 21 3'
_atom_sites_solution_hydrogens geom
_atom_sites_solution_primary direct
_atom_sites_solution_secondary difmap
_audit_creation_method SHELXL-97
_cell_angle_alpha 90.00
_cell_angle_beta 90.00
_cell_angle_gamma 90.00
_cell_formula_units_Z 4
_cell_length_a 9.2762(11)
_cell_length_b 9.2762(11)
_cell_length_c 9.2762(11)
_cell_measurement_reflns_used 2714
_cell_measurement_temperature 153(2)
_cell_measurement_theta_max 27.47
_cell_measurement_theta_min 0.978
_cell_volume 798.20(16)
_computing_cell_refinement 'Bruker XSCANS'
_computing_data_collection 'Bruker XSCANS'
_computing_data_reduction 'Bruker SHELXTL'
_computing_molecular_graphics 'Bruker SHELXTL'
_computing_publication_material 'Bruker SHELXTL'
_computing_structure_refinement 'Bruker SHELXTL'
_computing_structure_solution 'Bruker SHELXTL'
_diffrn_ambient_temperature 293(2)
_diffrn_measured_fraction_theta_full 0.978
_diffrn_measured_fraction_theta_max 0.978
_diffrn_measurement_device_type 'Bruker P4'
_diffrn_measurement_method '\w scans'
_diffrn_radiation_monochromator graphite
_diffrn_radiation_source 'fine-focus sealed tube'
_diffrn_radiation_type MoK\a
_diffrn_radiation_wavelength 0.71073
_diffrn_reflns_av_R_equivalents 0.0138
_diffrn_reflns_av_sigmaI/netI 0.0184
_diffrn_reflns_limit_h_max 11
_diffrn_reflns_limit_h_min -4
_diffrn_reflns_limit_k_max 10
_diffrn_reflns_limit_k_min -12
_diffrn_reflns_limit_l_max 9
_diffrn_reflns_limit_l_min -12
_diffrn_reflns_number 2714
_diffrn_reflns_theta_full 27.47
_diffrn_reflns_theta_max 27.47
_diffrn_reflns_theta_min 5.38
_diffrn_standards_decay_% 0
_diffrn_standards_number 0
_exptl_absorpt_coefficient_mu 1.687
_exptl_absorpt_correction_T_max 0.82
_exptl_absorpt_correction_T_min 0.79
_exptl_absorpt_correction_type refdelf
_exptl_absorpt_process_details 'SADABS 2.10 (Bruker 2005)'
_exptl_crystal_colour white
_exptl_crystal_density_diffrn 1.772
_exptl_crystal_density_method 'not measured'
_exptl_crystal_description polyhedra
_exptl_crystal_F_000 420.0
_exptl_crystal_size_max 0.14
_exptl_crystal_size_mid 0.12
_exptl_crystal_size_min 0.12
_refine_diff_density_max 0.479
_refine_diff_density_min -0.261
_refine_diff_density_rms 0.063
_refine_ls_abs_structure_details 'Flack H D (1983), Acta Cryst. A39, 876-881'
_refine_ls_abs_structure_Flack 0.10(4)
_refine_ls_extinction_method none
_refine_ls_goodness_of_fit_ref 1.141
_refine_ls_hydrogen_treatment constr
_refine_ls_matrix_type full
_refine_ls_number_parameters 34
_refine_ls_number_reflns 581
_refine_ls_number_restraints 0
_refine_ls_restrained_S_all 1.141
_refine_ls_R_factor_all 0.0265
_refine_ls_R_factor_gt 0.0248
_refine_ls_shift/su_max 0.000
_refine_ls_shift/su_mean 0.000
_refine_ls_structure_factor_coef Fsqd
_refine_ls_weighting_details 'calc w=1/[\s^2^(Fo^2^)+(0.0396P)^2^+0.5611P] where P=(Fo^2^+2Fc^2^)/3'
_refine_ls_weighting_scheme calc
_refine_ls_wR_factor_gt 0.0719
_refine_ls_wR_factor_ref 0.0741
_reflns_number_gt 568
_reflns_number_total 581
_reflns_threshold_expression >2sigma(I)
_cod_data_source_file ic8019292_si_001.cif
_cod_data_source_block mnserina
_cod_depositor_comments
;
The following automatic conversions were performed:
'_symmetry_cell_setting' value 'Cubic' changed to 'cubic' according to
'/home/saulius/struct/CIF-dictionaries/cif_core.dic' dictionary named
'cif_core.dic' version 2.4.1 from
2010-06-29.

'_exptl_absorpt_correction_type' value 'Refdelf' changed to
'refdelf' according to
'/home/saulius/struct/CIF-dictionaries/cif_core.dic' dictionary named
'cif_core.dic' version 2.4.1 from 2010-06-29.

'_geom_bond_publ_flag'
value 'Y' changed to 'y' according to
'/home/saulius/struct/CIF-dictionaries/cif_core.dic' dictionary named
'cif_core.dic' version 2.4.1 from 2010-06-29 (12 times).

Automatic conversion script
Id: cif_fix_enum 1527 2010-12-29 10:47:43Z saulius 
;
_cod_original_formula_sum 'C3 H3 Mn Na O6 '
_cod_database_code 4302167

loop_
_symmetry_equiv_pos_as_xyz
'x, y, z'
'-x+1/2, -y, z+1/2'
'-x, y+1/2, -z+1/2'
'x+1/2, -y+1/2, -z'
'z, x, y'
'z+1/2, -x+1/2, -y'
'-z+1/2, -x, y+1/2'
'-z, x+1/2, -y+1/2'
'y, z, x'
'-y, z+1/2, -x+1/2'
'y+1/2, -z+1/2, -x'
'-y+1/2, -z, x+1/2'

loop_
_atom_site_label
_atom_site_type_symbol
_atom_site_fract_x
_atom_site_fract_y
_atom_site_fract_z
_atom_site_U_iso_or_equiv
_atom_site_adp_type
_atom_site_occupancy
_atom_site_symmetry_multiplicity
_atom_site_calc_flag
_atom_site_refinement_flags
_atom_site_disorder_assembly
_atom_site_disorder_group
Mn Mn 0.85871(4) 0.64129(4) 0.35871(4) 0.0196(2) Uani 1 3 d S . .
O1 O 0.6443(2) 0.7171(2) 0.4284(2) 0.0345(5) Uani 1 1 d . . .
C1 C 0.5275(3) 0.7380(5) 0.3664(4) 0.0466(9) Uani 1 1 d . . .
H1 H 0.5227 0.7115 0.2698 0.056 Uiso 1 1 calc R . .
O2 O 0.4153(2) 0.7911(3) 0.4203(2) 0.0347(5) Uani 1 1 d . . .
Na Na 0.68126(11) 0.68126(11) 0.68126(11) 0.0223(4) Uani 1 3 d S . .

loop_
_atom_site_aniso_label
_atom_site_aniso_U_11
_atom_site_aniso_U_22
_atom_site_aniso_U_33
_atom_site_aniso_U_23
_atom_site_aniso_U_13
_atom_site_aniso_U_12
Mn 0.0196(2) 0.0196(2) 0.0196(2) -0.00107(14) 0.00107(14) -0.00107(14)
O1 0.0205(9) 0.0533(13) 0.0297(9) -0.0053(9) -0.0011(9) 0.0105(10)
C1 0.0271(14) 0.086(3) 0.0264(14) -0.0164(17) -0.0001(12) 0.0174(15)
O2 0.0219(9) 0.0540(14) 0.0282(9) -0.0029(10) 0.0007(8) 0.0126(9)
Na 0.0223(4) 0.0223(4) 0.0223(4) 0.0022(4) 0.0022(4) 0.0022(4)

loop_
_atom_type_symbol
_atom_type_description
_atom_type_scat_dispersion_real
_atom_type_scat_dispersion_imag
_atom_type_scat_source
C C 0.0033 0.0016 'International Tables Vol C Tables 4.2.6.8 and 6.1.1.4'
H H 0.0000 0.0000 'International Tables Vol C Tables 4.2.6.8 and 6.1.1.4'
O O 0.0106 0.0060 'International Tables Vol C Tables 4.2.6.8 and 6.1.1.4'
Na Na 0.0362 0.0249 'International Tables Vol C Tables 4.2.6.8 and 6.1.1.4'
Mn Mn 0.3368 0.7283 'International Tables Vol C Tables 4.2.6.8 and 6.1.1.4'

loop_
_geom_angle_atom_site_label_1
_geom_angle_atom_site_label_2
_geom_angle_atom_site_label_3
_geom_angle
_geom_angle_site_symmetry_1
_geom_angle_site_symmetry_3
_geom_angle_publ_flag
O2 Mn O2 96.34(9) 4_566 9 ?
O2 Mn O2 96.34(9) 4_566 7_664 ?
O2 Mn O2 96.34(9) 9 7_664 ?
O2 Mn O1 175.09(8) 4_566 12_664 ?
O2 Mn O1 81.48(8) 9 12_664 ?
O2 Mn O1 88.29(9) 7_664 12_664 ?
O2 Mn O1 81.48(8) 4_566 . ?
O2 Mn O1 88.29(9) 9 . ?
O2 Mn O1 175.09(8) 7_664 . ?
O1 Mn O1 94.02(8) 12_664 . ?
O2 Mn O1 88.29(9) 4_566 6_566 ?
O2 Mn O1 175.09(8) 9 6_566 ?
O2 Mn O1 81.48(8) 7_664 6_566 ?
O1 Mn O1 94.02(8) 12_664 6_566 ?
O1 Mn O1 94.02(8) . 6_566 ?
C1 O1 Mn 134.5(2) . . ?
C1 O1 Na 126.9(2) . . ?
Mn O1 Na 96.52(8) . . ?
O1 C1 O2 126.9(3) . . ?
C1 O2 Mn 132.7(2) . 4_466 ?
C1 O2 Na 129.9(2) . 4_466 ?
Mn O2 Na 96.89(8) 4_466 4_466 ?
O2 Na O2 107.78(7) 12_665 8_656 ?
O2 Na O2 107.78(7) 12_665 4_566 ?
O2 Na O2 107.78(7) 8_656 4_566 ?
O2 Na O1 74.22(8) 12_665 9 ?
O2 Na O1 164.60(10) 8_656 9 ?
O2 Na O1 85.53(8) 4_566 9 ?
O2 Na O1 85.53(8) 12_665 5 ?
O2 Na O1 74.22(8) 8_656 5 ?
O2 Na O1 164.60(10) 4_566 5 ?
O1 Na O1 90.89(9) 9 5 ?
O2 Na O1 164.60(10) 12_665 . ?
O2 Na O1 85.53(8) 8_656 . ?
O2 Na O1 74.22(8) 4_566 . ?
O1 Na O1 90.89(9) 9 . ?
O1 Na O1 90.89(9) 5 . ?

loop_
_geom_bond_atom_site_label_1
_geom_bond_atom_site_label_2
_geom_bond_distance
_geom_bond_site_symmetry_2
_geom_bond_publ_flag
Mn O2 2.207(2) 4_566 y
Mn O2 2.207(2) 9 y
Mn O2 2.207(2) 7_664 y
Mn O1 2.207(2) 12_664 y
Mn O1 2.207(2) . y
Mn O1 2.207(2) 6_566 y
Mn Na 3.4350(6) 2_664 y
O1 C1 1.241(4) . ?
O1 Na 2.394(2) . ?
C1 O2 1.255(4) . ?
O2 Mn 2.207(2) 4_466 ?
O2 Na 2.381(2) 4_466 ?
Na O2 2.381(2) 12_665 y
Na O2 2.381(2) 8_656 y
Na O2 2.381(2) 4_566 y
Na O1 2.394(2) 9 y
Na O1 2.394(2) 5 y
